data_7225873
loop_
_publ_author_name
'de Pedro, Imanol'
'Fabelo, Oscar'
'Garcia Saiz, Abel'
'Vallcorba, Oriol'
'Junquera, Javier'
'Blanco, Jesus A.'
'Waerenborgh, Jo\~ao C.'
'Andreica, Daniel'
'Wildes, Andrew'
'Fernandez-Diaz, Maria Teresa'
'Rogriguez, Jesus'

_publ_section_title
;
 Dynamically Slow Solid-to-Solid Phase Transition Induced by Thermal
 Treatment on DimimFeCl4 Magnetic Ionic Liquid
;
_journal_name_full 'Phys. Chem. Chem. Phys.'
_journal_paper_doi 10.1039/C6CP02433E
_journal_year 2016
_chemical_formula_moiety 'C5 H9 N2, Cl4 Fe'
_chemical_formula_sum 'C5 H9 Cl4 Fe N2'
_chemical_formula_weight 294.79
_chemical_name_common
;
DimimFeCl4 (dimim=1,3-dimethylimidazolium)
;
_space_group_crystal_system monoclinic
_space_group_IT_number 4
_space_group_name_Hall 'P 2yb'
_space_group_name_H-M_alt 'P 1 21 1'
_symmetry_Int_Tables_number 4
_symmetry_space_group_name_Hall 'P 2yb'
_symmetry_space_group_name_H-M 'P 1 21 1'
_cell_angle_alpha 90.0000
_cell_angle_beta 89.921(1)
_cell_angle_gamma 90.0000
_cell_formula_units_Z 2
_cell_length_a 6.5434(2)
_cell_length_b 14.0286(2)
_cell_length_c 6.5314(2)
_cell_measurement_temperature 300
_cell_volume 599.55(3)
_computing_data_reduction 'DAJUST (Vallcorba et al., 2012)'
_computing_publication_material 'PLATON (Spek, 2003)'
_computing_structure_refinement 'RIBOLS (Rius, 2012)'
_computing_structure_solution 'TALP (Vallcorba et al., 2012)'
_diffrn_ambient_temperature 300
_diffrn_detector MYTHEN-II
_diffrn_measurement_device_type 'three-circle diffractometer'
_diffrn_radiation_monochromator 'Si (111)'
_diffrn_radiation_type Synchrotron
_diffrn_radiation_wavelength 0.61969
_exptl_absorpt_coefficient_mu 1.412
_exptl_absorpt_correction_type none
_exptl_crystal_density_diffrn 1.633
_exptl_crystal_F_000 294
_pd_instr_location
;
'BL04-MSPD, ALBA Synchrotron Light Source (SPAIN)'
;
_pd_meas_2theta_range_inc 0.00600
_pd_meas_2theta_range_max 63.09606
_pd_meas_2theta_range_min 1.10400
_pd_meas_number_of_points 10332
_pd_proc_2theta_range_inc 0.00600
_pd_proc_2theta_range_max 40.00000
_pd_proc_2theta_range_min 4.00600
_pd_proc_ls_background_function 'linear extrapolation of automatically determined points'
_pd_proc_ls_profile_function Pseudo-Voigt
_pd_proc_ls_prof_wR_factor 0.061
_pd_proc_number_of_points 5999
_pd_spec_mounting 'glass capillary'
_pd_spec_mount_mode transmission
_refine_diff_density_max 0.523
_refine_diff_density_min -0.664
_refine_diff_density_rms 0.228
_refine_ls_goodness_of_fit_all 6.094
_refine_ls_hydrogen_treatment constr
_refine_ls_matrix_type full
_refine_ls_number_parameters 50
_refine_ls_number_reflns 888
_refine_ls_number_restraints 33
_refine_ls_R_I_factor 0.071
_refine_ls_shift/su_max 0.167
_refine_ls_shift/su_mean 0.082
_refine_ls_weighting_details 1/Yobs
_refine_ls_weighting_scheme calc
_cod_data_source_file c6cp02433e4.cif
_cod_data_source_block DiminFeCl4_300K
_cod_depositor_comments
;
The following automatic conversions were performed:

'_space_group_crystal_system' value 'Monoclinic' changed to
'monoclinic' according to
/usr/data/users/saulius/crontab/automatic-downloads/rss-feeds/RSC/lib/dictionaries/cif_core.dic
dictionary named 'cif_core.dic' version 2.4.2 from 2011-04-26.

Automatic conversion script
Id: cif_fix_values 4268 2015-11-12 08:31:59Z antanas 
;
_cod_original_cell_volume 599.55(4)
_cod_database_code 7225873

loop_
_symmetry_equiv_pos_as_xyz
+X,+Y,+Z
-X,+Y+1/2,-Z

loop_
_atom_site_label
_atom_site_type_symbol
_atom_site_thermal_displace_type
_atom_site_fract_x
_atom_site_fract_y
_atom_site_fract_z
_atom_site_occupancy
_atom_site_U_iso_or_equiv
Fe1 Fe Uiso 0.2366(7) 0.35963 0.2652(4) 1.000 0.0742(9)
Cl1 Cl Uiso 0.1158(18) 0.2334(9) 0.4198(4) 1.000 0.0814(6)
Cl2 Cl Uiso 0.1951(11) 0.3617(12) -0.0539(4) 1.000 0.0814(6)
Cl3 Cl Uiso 0.1309(19) 0.4905(8) 0.4140(4) 1.000 0.0814(6)
Cl4 Cl Uiso 0.5722(7) 0.3522(11) 0.3336(4) 1.000 0.0814(6)
N1 N Uiso 0.384(3) 0.6492(9) 0.0546(4) 1.000 0.1022(12)
C2 C Uiso 0.426(3) 0.5927(10) -0.1017(4) 1.000 0.1022(12)
N3 N Uiso 0.615(3) 0.5580(9) -0.0759(4) 1.000 0.1022(12)
C4 C Uiso 0.690(3) 0.5930(11) 0.1014(4) 1.000 0.1022(12)
C5 C Uiso 0.551(3) 0.6507(11) 0.1759(4) 1.000 0.1022(12)
C1' C Uiso 0.193(3) 0.7033(10) 0.0759(4) 1.000 0.1022(12)
C1'' C Uiso 0.717(4) 0.4870(8) -0.2048(4) 1.000 0.1022(12)
H2 H Uiso 0.33480 0.58170 -0.20830 1.000 0.1022
H4 H Uiso 0.81550 0.57570 0.15690 1.000 0.1022
H5 H Uiso 0.57210 0.68530 0.29550 1.000 0.1022
H1A' H Uiso 0.21730 0.77070 0.06960 1.000 0.1022
H1B' H Uiso 0.10710 0.68480 -0.03660 1.000 0.1022
H1C' H Uiso 0.12520 0.68820 0.20250 1.000 0.1022
H1A'' H Uiso 0.72050 0.50980 -0.34330 1.000 0.1022
H1B'' H Uiso 0.85290 0.47280 -0.15990 1.000 0.1022
H1C'' H Uiso 0.63470 0.43020 -0.19820 1.000 0.1022

loop_
_geom_angle_atom_site_label_1
_geom_angle_atom_site_label_2
_geom_angle_atom_site_label_3
_geom_angle
_geom_angle_publ_flag
Cl2 Fe1 Cl4 109.0(3) no
Cl3 Fe1 Cl4 105.0(5) no
Cl1 Fe1 Cl2 115.0(5) no
Cl1 Fe1 Cl3 111.1(4) no
Cl1 Fe1 Cl4 102.9(5) no
Cl2 Fe1 Cl3 112.8(5) no
C1' N1 C5 128.7(9) no
C2 N1 C5 107.2(16) no
C1' N1 C2 124.0(13) no
C1'' N3 C4 125.1(17) no
C1'' N3 C2 126.5(12) no
C2 N3 C4 108.2(12) no
N1 C2 N3 108.2(12) no
N3 C4 C5 106.9(15) no
N1 C5 C4 109.5(10) no
N1 C1' H1C' 111.00 no
N1 C1' H1A' 111.00 no
N1 C1' H1B' 107.00 no
H1A' C1' H1C' 109.00 no
H1B' C1' H1C' 109.00 no
H1A' C1' H1B' 109.00 no
H1A'' C1'' H1B'' 110.00 no
H1A'' C1'' H1C'' 109.00 no
N3 C1'' H1A'' 109.00 no
N3 C1'' H1B'' 113.00 no
N3 C1'' H1C'' 106.00 no
H1B'' C1'' H1C'' 109.00 no
N3 C2 H2 129.00 no
N1 C2 H2 123.00 no
N3 C4 H4 124.00 no
C5 C4 H4 129.00 no
C4 C5 H5 122.00 no
N1 C5 H5 128.00 no

loop_
_geom_bond_atom_site_label_1
_geom_bond_atom_site_label_2
_geom_bond_distance
_geom_bond_publ_flag
Fe1 Cl3 2.189(10) no
Fe1 Cl1 2.186(11) no
Fe1 Cl2 2.102(4) no
Fe1 Cl4 2.244(6) no
N1 C1' 1.47(3) no
N1 C2 1.321(13) no
N1 C5 1.35(2) no
N3 C4 1.351(13) no
N3 C1'' 1.465(19) no
N3 C2 1.34(3) no
C4 C5 1.31(2) no
C1' H1A' 0.9600 no
C1' H1B' 0.9600 no
C1' H1C' 0.9600 no
C1'' H1A'' 0.9600 no
C1'' H1B'' 0.9600 no
C1'' H1C'' 0.9600 no
C2 H2 0.9300 no
C4 H4 0.9300 no
C5 H5 0.9300 no

loop_
_geom_torsion_atom_site_label_1
_geom_torsion_atom_site_label_2
_geom_torsion_atom_site_label_3
_geom_torsion_atom_site_label_4
_geom_torsion
_geom_torsion_publ_flag
C1' N1 C2 N3 177.6(12) no
C5 N1 C2 N3 1.2(15) no
C1' N1 C5 C4 -178.9(13) no
C2 N1 C5 C4 -2.8(16) no
C1'' N3 C2 N1 175.1(12) no
C4 N3 C2 N1 0.8(16) no
C1'' N3 C4 C5 -176.9(13) no
C2 N3 C4 C5 -2.5(16) no
N3 C4 C5 N1 3.2(17) no
